data_8100566
loop_
_publ_author_name
'Liepa, A. J.'
'Hofmann, A.'
'Tiekink, E. R. T.'

_publ_section_title
;
Crystal structure of 9-hydroxy-8-[1-(4-methylsulfanylbenzyloxyimino)-
butyl]-6-oxa-spiro[4.5]dec-8-en-7-one, C~20~H~27~NO~4~S
;
_journal_issue 1
_journal_name_full 'Zeitschrift f\"ur Kristallographie - New Crystal Structures'
_journal_page_first 89
_journal_page_last 90
_journal_volume 217
_journal_year 2002
_chemical_formula_moiety 'C20 H27 N O5 S '
_chemical_formula_structural 'C20 H27 N O5 S '
_chemical_formula_sum 'C20 H27 N O5 S'
_chemical_formula_weight 389.50
_space_group_IT_number 14
_symmetry_cell_setting monoclinic
_symmetry_space_group_name_Hall '-P 2yn'
_symmetry_space_group_name_H-M 'P 1 21/n 1'
_cell_angle_alpha 90
_cell_angle_beta 113.96(1)
_cell_angle_gamma 90
_cell_formula_units_Z 4
_cell_length_a 12.262(2)
_cell_length_b 12.391(1)
_cell_length_c 14.550(1)
_cell_measurement_temperature 293
_cell_volume 2020.2(4)
_diffrn_ambient_temperature 293
_exptl_crystal_density_diffrn 1.281
_cod_original_sg_symbol_H-M 'P 21/n'
_cod_original_formula_sum 'C20 H27 N O5 S '
_cod_database_code 8100566

loop_
_symmetry_equiv_pos_as_xyz
'  +x,  +y,  +z'
1/2-x,1/2+y,1/2-z
'  -x,  -y,  -z'
1/2+x,1/2-y,1/2+z

loop_
_atom_site_label
_atom_site_type_symbol
_atom_site_fract_x
_atom_site_fract_y
_atom_site_fract_z
_atom_site_U_iso_or_equiv
_atom_site_adp_type
_atom_site_occupancy
_atom_site_symmetry_multiplicity
_atom_site_calc_flag
_atom_site_refinement_flags
_atom_site_disorder_assembly
_atom_site_disorder_group
S1 S 0.03490(13) 0.35221(11) 0.06885(8) 0.0997(5) Uani 1 4 d . . .
O1 O -0.17906(19) 0.33537(16) -0.43863(15) 0.0471(6) Uani 1 4 d . . .
O2 O -0.02405(18) 0.79004(16) -0.46750(15) 0.0446(6) Uani 1 4 d . . .
O3 O -0.1706(2) 0.70746(18) -0.58617(16) 0.0602(7) Uani 1 4 d . . .
O4 O 0.09399(18) 0.51073(17) -0.30904(15) 0.0501(6) Uani 1 4 d . . .
H4o H 0.0196 0.4492 -0.3393 0.075 Uiso 1 4 d . . .
N1 N -0.0989(2) 0.4224(2) -0.41879(18) 0.0406(7) Uani 1 4 d . . .
C1 C 0.0629(3) 0.7973(3) -0.3623(2) 0.0425(8) Uani 1 4 d . . .
C2 C 0.1398(3) 0.8947(3) -0.3575(3) 0.0583(10) Uani 1 4 d . . .
H2a H 0.1511 0.9015 -0.4195 0.075(2) Uiso 1 4 calc R . .
H2b H 0.2175 0.8875 -0.3021 0.075(2) Uiso 1 4 calc R . .
C3 C 0.0747(4) 0.9930(3) -0.3422(3) 0.0690(11) Uani 1 4 d . . .
H3a H 0.1275 1.0355 -0.2856 0.075(2) Uiso 1 4 calc R . .
H3b H 0.0461 1.0380 -0.4018 0.075(2) Uiso 1 4 calc R . .
C4 C -0.0293(4) 0.9496(3) -0.3219(3) 0.0743(12) Uani 1 4 d . . .
H4a H -0.1037 0.9588 -0.3805 0.075(2) Uiso 1 4 calc R . .
H4b H -0.0352 0.9871 -0.2655 0.075(2) Uiso 1 4 calc R . .
C5 C -0.0032(3) 0.8301(3) -0.2977(3) 0.0530(10) Uani 1 4 d . . .
H5a H 0.0463 0.8194 -0.2269 0.075(2) Uiso 1 4 calc R . .
H5b H -0.0764 0.7892 -0.3158 0.075(2) Uiso 1 4 calc R . .
C6 C -0.3405(4) 0.5459(3) -0.3919(4) 0.0938(15) Uani 1 4 d . . .
H6a H -0.3829 0.5937 -0.3661 0.090(3) Uiso 1 4 calc R . .
H6b H -0.2597 0.5383 -0.3433 0.090(3) Uiso 1 4 calc R . .
H6c H -0.3787 0.4765 -0.4051 0.090(3) Uiso 1 4 calc R . .
C7 C -0.3407(3) 0.5916(3) -0.4882(3) 0.0702(12) Uani 1 4 d . . .
H7a H -0.3040 0.6625 -0.4747 0.075(2) Uiso 1 4 calc R . .
H7b H -0.4226 0.6002 -0.5366 0.075(2) Uiso 1 4 calc R . .
C8 C -0.2749(3) 0.5210(3) -0.5337(2) 0.0506(9) Uani 1 4 d . . .
H8a H -0.3111 0.4500 -0.5472 0.075(2) Uiso 1 4 calc R . .
H8b H -0.2821 0.5519 -0.5972 0.075(2) Uiso 1 4 calc R . .
C9 C -0.1456(3) 0.5105(3) -0.4654(2) 0.0372(8) Uani 1 4 d . . .
C10 C -0.0626(3) 0.6031(2) -0.4395(2) 0.0336(7) Uani 1 4 d . . .
C11 C 0.0478(3) 0.5987(3) -0.3631(2) 0.0402(8) Uani 1 4 d . . .
C12 C 0.1301(3) 0.6920(2) -0.3352(2) 0.0425(9) Uani 1 4 d . . .
H12a H 0.1830 0.6869 -0.3696 0.075(2) Uiso 1 4 calc R . .
H12b H 0.1786 0.6904 -0.2634 0.075(2) Uiso 1 4 calc R . .
C13 C -0.0919(3) 0.7009(3) -0.5024(2) 0.0410(8) Uani 1 4 d . . .
C14 C -0.1179(3) 0.2479(3) -0.3722(2) 0.0499(9) Uani 1 4 d . . .
H14a H -0.0467 0.2298 -0.3824 0.075(2) Uiso 1 4 calc R . .
H14b H -0.1693 0.1849 -0.3891 0.075(2) Uiso 1 4 calc R . .
C15 C -0.0832(3) 0.2752(2) -0.2633(2) 0.0400(8) Uani 1 4 d . . .
C16 C -0.1643(3) 0.3155(3) -0.2294(3) 0.0543(10) Uani 1 4 d . A .
H16 H -0.2429 0.3257 -0.2749 0.0603(19) Uiso 1 4 calc R . .
C17 C -0.1325(4) 0.3412(3) -0.1295(3) 0.0599(10) Uani 1 4 d . . .
H17 H -0.1890 0.3698 -0.1089 0.0603(19) Uiso 1 4 calc R A .
C18 C -0.0177(4) 0.3246(3) -0.0604(3) 0.0568(10) Uani 1 4 d . A .
C19 C 0.0646(3) 0.2839(3) -0.0944(3) 0.0644(11) Uani 1 4 d . . .
H19 H 0.1429 0.2724 -0.0488 0.0603(19) Uiso 1 4 calc R A .
C20 C 0.0322(3) 0.2602(3) -0.1943(3) 0.0530(9) Uani 1 4 d . A .
H20 H 0.0890 0.2337 -0.2156 0.0603(19) Uiso 1 4 calc R . .
C21 C -0.0603(8) 0.3983(7) 0.0951(6) 0.062(2) Uiso 0.50 4 d P A 1
H21a H -0.0288 0.4127 0.1660 0.090(3) Uiso 0.50 4 calc PR A 1
H21b H -0.1250 0.3477 0.0778 0.090(3) Uiso 0.50 4 calc PR A 1
H21c H -0.0889 0.4642 0.0586 0.090(3) Uiso 0.50 4 calc PR A 1
C21' C -0.1195(7) 0.4194(6) 0.0714(6) 0.064(3) Uiso 0.50 1 d P A 2
H21'a H -0.1051 0.4395 0.1391 0.090(3) Uiso 0.50 4 calc PR A 2
H21'b H -0.1830 0.3674 0.0472 0.090(3) Uiso 0.50 4 calc PR A 2
H21'c H -0.1415 0.4822 0.0292 0.090(3) Uiso 0.50 4 calc PR A 2

loop_
_atom_site_aniso_label
_atom_site_aniso_U_11
_atom_site_aniso_U_22
_atom_site_aniso_U_33
_atom_site_aniso_U_23
_atom_site_aniso_U_13
_atom_site_aniso_U_12
S1 0.1484(13) 0.0949(9) 0.0453(6) -0.0088(6) 0.0285(7) -0.0322(9)
O1 0.0569(15) 0.0381(12) 0.0401(13) 0.0027(11) 0.0134(11) -0.0071(12)
O2 0.0543(15) 0.0372(13) 0.0371(12) 0.0045(11) 0.0131(11) -0.0036(13)
O3 0.0643(17) 0.0557(15) 0.0405(14) 0.0072(12) 0.0006(13) -0.0055(13)
O4 0.0507(14) 0.0418(14) 0.0453(13) 0.0054(11) 0.0066(11) 0.0056(12)
N1 0.0457(17) 0.0380(16) 0.0377(15) -0.0012(13) 0.0166(13) -0.0038(15)
C1 0.046(2) 0.042(2) 0.0381(19) -0.0026(17) 0.0160(17) -0.0021(18)
C2 0.058(2) 0.053(2) 0.061(2) -0.005(2) 0.021(2) -0.011(2)
C3 0.086(3) 0.043(2) 0.077(3) -0.003(2) 0.032(2) -0.003(2)
C4 0.090(3) 0.054(3) 0.080(3) -0.010(2) 0.035(3) 0.013(2)
C5 0.066(2) 0.046(2) 0.050(2) -0.0050(17) 0.027(2) 0.0029(19)
C6 0.104(4) 0.073(3) 0.140(4) 0.012(3) 0.085(3) 0.020(3)
C7 0.050(2) 0.055(2) 0.109(4) 0.012(3) 0.035(3) 0.008(2)
C8 0.045(2) 0.042(2) 0.049(2) 0.0037(17) 0.0031(18) 0.0029(18)
C9 0.045(2) 0.0369(19) 0.0294(17) -0.0044(15) 0.0146(15) 0.0037(18)
C10 0.034(2) 0.0358(18) 0.0278(17) -0.0013(14) 0.0096(16) 0.0045(15)
C11 0.050(2) 0.0357(19) 0.0362(19) -0.0025(16) 0.0183(18) 0.0016(17)
C12 0.040(2) 0.039(2) 0.045(2) -0.0030(16) 0.0133(17) 0.0018(17)
C13 0.046(2) 0.038(2) 0.0376(19) -0.0008(17) 0.0159(18) 0.0021(18)
C14 0.073(3) 0.0323(18) 0.045(2) 0.0074(17) 0.0242(19) 0.0026(19)
C15 0.040(2) 0.035(2) 0.047(2) 0.0052(15) 0.0188(18) 0.0021(16)
C16 0.047(2) 0.060(3) 0.051(2) 0.0099(19) 0.0156(19) 0.013(2)
C17 0.072(3) 0.060(2) 0.054(2) 0.002(2) 0.033(2) 0.007(2)
C18 0.076(3) 0.046(2) 0.041(2) 0.0045(17) 0.017(2) -0.011(2)
C19 0.050(2) 0.064(3) 0.057(3) 0.003(2) -0.001(2) 0.001(2)
C20 0.050(2) 0.050(2) 0.057(2) -0.0055(19) 0.020(2) 0.0033(18)

loop_
_geom_bond_atom_site_label_1
_geom_bond_atom_site_label_2
_geom_bond_distance
_geom_bond_site_symmetry_2
_geom_bond_publ_flag
S1 C21 1.483(9) . ?
S1 C18 1.757(3) . ?
S1 C31 2.082(8) . ?
O1 N1 1.408(3) . ?
O1 C14 1.443(3) . ?
O2 C13 1.351(3) . ?
O2 C1 1.470(3) . ?
O3 C13 1.212(3) . ?
O4 C11 1.329(3) . ?
N1 C9 1.290(4) . ?
C1 C12 1.507(4) . ?
C1 C2 1.516(4) . ?
C1 C5 1.524(4) . ?
C2 C3 1.521(5) . ?
C3 C4 1.519(5) . ?
C4 C5 1.526(5) . ?
C6 C7 1.510(5) . ?
C7 C8 1.513(5) . ?
C8 C9 1.496(4) . ?
C9 C10 1.477(4) . ?
C10 C11 1.359(4) . ?
C10 C13 1.473(4) . ?
C11 C12 1.479(4) . ?
C14 C15 1.502(4) . ?
C15 C16 1.371(4) . ?
C15 C20 1.374(4) . ?
C16 C17 1.380(5) . ?
C17 C18 1.372(5) . ?
C18 C19 1.387(5) . ?
C19 C20 1.375(5) . ?
